data_7034333
loop_
_publ_author_name
'Naktode, Kishor'
'Bhattacharjee, Jayeeta'
'Nayek, Hari Pada'
'Panda, Tarun K.'

_publ_section_title
;
 Imidazol-2-ylidene-N'-phenylureate ligands in alkali and alkaline earth
 metal coordination spheres - heterocubane core to polymeric structural
 motif formation.
;
_journal_issue 16
_journal_name_full 'Dalton transactions (Cambridge, England : 2003)'
_journal_page_first 7458
_journal_page_last 7469
_journal_paper_doi 10.1039/c5dt00490j
_journal_volume 44
_journal_year 2015
_chemical_formula_moiety 'C18 H26 N4 O'
_chemical_formula_sum 'C18 H26 N4 O'
_chemical_formula_weight 314.43
_chemical_name_systematic
;
 ?
;
_space_group_IT_number 14
_symmetry_cell_setting monoclinic
_symmetry_space_group_name_Hall '-P 2ybc'
_symmetry_space_group_name_H-M 'P 1 21/c 1'
_atom_sites_solution_hydrogens geom
_atom_sites_solution_primary direct
_atom_sites_solution_secondary difmap
_audit_creation_method SHELXL-97
_audit_update_record
;
2015-03-02 deposited with the CCDC.
2015-03-09 downloaded from the CCDC.
;
_cell_angle_alpha 90
_cell_angle_beta 109.944(4)
_cell_angle_gamma 90
_cell_formula_units_Z 4
_cell_length_a 9.0491(4)
_cell_length_b 12.7601(5)
_cell_length_c 16.7496(9)
_cell_measurement_temperature 293(2)
_cell_measurement_theta_max 70.69
_cell_measurement_theta_min 4.46
_cell_volume 1818.04(15)
_computing_cell_refinement
'CrysAlisPro, Agilent Technologies,Version 1.171.35.19 (release 27-10-2011CrysAlis171 .NET)(compiled Oct 27'
_computing_data_collection
'CrysAlisPro, Agilent Technologies,Version 1.171.35.19 (release 27-10-2011CrysAlis171 .NET)(compiled Oct 27'
_computing_data_reduction
'CrysAlisPro, Agilent Technologies,Version 1.171.35.19 (release 27-10-2011CrysAlis171 .NET)(compiled Oct 27'
_computing_molecular_graphics 'ORTEP III & Olex 2.1'
_computing_publication_material WinGX
_computing_structure_refinement 'SHELXL-97 (Sheldrick, 2008)'
_computing_structure_solution 'SHELXL-97 (Sheldrick, 2008)'
_diffrn_ambient_temperature 293(2)
_diffrn_measured_fraction_theta_full 0.973
_diffrn_measured_fraction_theta_max 0.973
_diffrn_measurement_device_type 'SuperNova, Dual, Cu at zero, Eos'
_diffrn_radiation_monochromator mirror
_diffrn_radiation_source 'SuperNova (Cu) X-ray Source'
_diffrn_radiation_type CuK\a
_diffrn_radiation_wavelength 1.54184
_diffrn_reflns_av_R_equivalents 0.0260
_diffrn_reflns_av_sigmaI/netI 0.0337
_diffrn_reflns_limit_h_max 6
_diffrn_reflns_limit_h_min -10
_diffrn_reflns_limit_k_max 13
_diffrn_reflns_limit_k_min -15
_diffrn_reflns_limit_l_max 20
_diffrn_reflns_limit_l_min -20
_diffrn_reflns_number 6979
_diffrn_reflns_theta_full 70.69
_diffrn_reflns_theta_max 70.69
_diffrn_reflns_theta_min 4.46
_exptl_absorpt_coefficient_mu 0.579
_exptl_absorpt_correction_T_max 0.906
_exptl_absorpt_correction_T_min 0.886
_exptl_absorpt_correction_type multi-scan
_exptl_absorpt_process_details
'CrysAlisPro, Agilent Technologies,Version 1.171.35.19 (release 27-10-2011 CrysAlis171 .NET)(compiled Oct 27'
_exptl_crystal_colour colorless
_exptl_crystal_density_diffrn 1.149
_exptl_crystal_density_method 'not measured'
_exptl_crystal_description block
_exptl_crystal_F_000 680
_exptl_crystal_size_max 0.21
_exptl_crystal_size_mid 0.19
_exptl_crystal_size_min 0.17
_refine_diff_density_max 0.133
_refine_diff_density_min -0.157
_refine_diff_density_rms 0.033
_refine_ls_extinction_coef 0.0025(3)
_refine_ls_extinction_expression Fc^*^=kFc[1+0.001xFc^2^\l^3^/sin(2\q)]^-1/4^
_refine_ls_extinction_method SHELXL
_refine_ls_goodness_of_fit_ref 1.150
_refine_ls_hydrogen_treatment mixed
_refine_ls_matrix_type full
_refine_ls_number_parameters 215
_refine_ls_number_reflns 3395
_refine_ls_number_restraints 0
_refine_ls_restrained_S_all 1.150
_refine_ls_R_factor_all 0.0784
_refine_ls_R_factor_gt 0.0592
_refine_ls_shift/su_max 0.000
_refine_ls_shift/su_mean 0.000
_refine_ls_structure_factor_coef Fsqd
_refine_ls_weighting_details 'calc w=1/[\s^2^(Fo^2^)+(0.0495P)^2^+0.7050P] where P=(Fo^2^+2Fc^2^)/3'
_refine_ls_weighting_scheme calc
_refine_ls_wR_factor_gt 0.1609
_refine_ls_wR_factor_ref 0.1735
_reflns_number_gt 2454
_reflns_number_total 3395
_reflns_threshold_expression >2\s(I)
_cod_data_source_file c5dt00490j2.cif
_cod_data_source_block 1a
_cod_depositor_comments 'Adding full bibliography for 7034333--7034339.cif.'
_cod_original_sg_symbol_H-M 'P 21/c'
_cod_database_code 7034333

loop_
_symmetry_equiv_pos_as_xyz
'x, y, z'
'-x, y+1/2, -z+1/2'
'-x, -y, -z'
'x, -y-1/2, z-1/2'

loop_
_atom_site_label
_atom_site_type_symbol
_atom_site_fract_x
_atom_site_fract_y
_atom_site_fract_z
_atom_site_U_iso_or_equiv
_atom_site_adp_type
_atom_site_occupancy
_atom_site_symmetry_multiplicity
_atom_site_calc_flag
_atom_site_refinement_flags
O1 O -0.1585(2) 0.05999(15) -0.31444(12) 0.0778(6) Uani 1 1 d .
N3 N -0.3237(2) -0.17313(16) -0.29433(12) 0.0583(5) Uani 1 1 d .
N2 N -0.1647(2) -0.21100(16) -0.36353(12) 0.0566(5) Uani 1 1 d .
N1 N -0.3232(2) -0.05663(15) -0.40850(12) 0.0579(5) Uani 1 1 d .
N4 N -0.3415(3) 0.11546(16) -0.43954(13) 0.0674(6) Uani 1 1 d .
H4 H -0.4197 0.0944 -0.4823 0.081 Uiso 1 1 calc R
C9 C -0.3280(5) -0.0527(4) -0.1828(3) 0.1311(17) Uani 1 1 d .
H9A H -0.2519 -0.0969 -0.1430 0.197 Uiso 1 1 calc R
H9B H -0.3924 -0.0194 -0.1550 0.197 Uiso 1 1 calc R
H9C H -0.2747 -0.0002 -0.2038 0.197 Uiso 1 1 calc R
C1 C -0.2695(3) -0.13853(19) -0.35587(14) 0.0519(6) Uani 1 1 d .
C3 C -0.2497(3) -0.2671(2) -0.26343(17) 0.0705(8) Uani 1 1 d .
H3 H -0.2647 -0.3071 -0.2204 0.085 Uiso 1 1 calc R
C8 C -0.4305(4) -0.1185(3) -0.25623(18) 0.0761(8) Uani 1 1 d .
C10 C -0.5187(5) -0.2017(3) -0.2256(3) 0.1182(14) Uani 1 1 d .
H10A H -0.5816 -0.2428 -0.2730 0.177 Uiso 1 1 calc R
H10B H -0.5855 -0.1685 -0.1992 0.177 Uiso 1 1 calc R
H10C H -0.4448 -0.2463 -0.1851 0.177 Uiso 1 1 calc R
C7 C 0.0362(4) -0.3007(3) -0.4073(3) 0.1112(13) Uani 1 1 d .
H7A H 0.1032 -0.3017 -0.3488 0.167 Uiso 1 1 calc R
H7B H 0.0993 -0.2963 -0.4430 0.167 Uiso 1 1 calc R
H7C H -0.0254 -0.3637 -0.4201 0.167 Uiso 1 1 calc R
C2 C -0.1539(3) -0.2904(2) -0.30548(17) 0.0684(7) Uani 1 1 d .
H2 H -0.0905 -0.3496 -0.2974 0.082 Uiso 1 1 calc R
C11 C -0.5511(4) -0.0493(3) -0.3204(2) 0.1091(13) Uani 1 1 d .
H11A H -0.4984 0.0082 -0.3362 0.164 Uiso 1 1 calc R
H11B H -0.6246 -0.0228 -0.2955 0.164 Uiso 1 1 calc R
H11C H -0.6062 -0.0898 -0.3700 0.164 Uiso 1 1 calc R
C4 C -0.0731(3) -0.2057(2) -0.42310(19) 0.0723(8) Uani 1 1 d .
C12 C -0.2658(3) 0.0386(2) -0.38121(16) 0.0600(6) Uani 1 1 d .
C5 C 0.0265(5) -0.1075(3) -0.4037(3) 0.1128(13) Uani 1 1 d .
H5A H -0.0404 -0.0470 -0.4186 0.169 Uiso 1 1 calc R
H5B H 0.0961 -0.1078 -0.4360 0.169 Uiso 1 1 calc R
H5C H 0.0870 -0.1053 -0.3442 0.169 Uiso 1 1 calc R
C6 C -0.1875(5) -0.2079(4) -0.5131(2) 0.1253(17) Uani 1 1 d .
H6A H -0.2566 -0.2669 -0.5201 0.188 Uiso 1 1 calc R
H6B H -0.1305 -0.2138 -0.5518 0.188 Uiso 1 1 calc R
H6C H -0.2480 -0.1444 -0.5245 0.188 Uiso 1 1 calc R
C13 C -0.3078(3) 0.22241(19) -0.43818(15) 0.0554(6) Uani 1 1 d .
C14 C -0.4088(3) 0.2842(2) -0.50091(17) 0.0656(7) Uani 1 1 d .
H14 H -0.4948 0.2536 -0.5419 0.079 Uiso 1 1 calc R
C18 C -0.1792(3) 0.2698(2) -0.37859(18) 0.0703(7) Uani 1 1 d .
H18 H -0.1084 0.2297 -0.3362 0.084 Uiso 1 1 calc R
C15 C -0.3843(4) 0.3903(2) -0.5039(2) 0.0833(9) Uani 1 1 d .
H15 H -0.4538 0.4306 -0.5466 0.100 Uiso 1 1 calc R
C17 C -0.1565(4) 0.3766(2) -0.3822(2) 0.0859(9) Uani 1 1 d .
H17 H -0.0705 0.4079 -0.3417 0.103 Uiso 1 1 calc R
C16 C -0.2583(4) 0.4369(2) -0.4443(2) 0.0937(11) Uani 1 1 d .
H16 H -0.2421 0.5087 -0.4461 0.112 Uiso 1 1 calc R

loop_
_atom_site_aniso_label
_atom_site_aniso_U_11
_atom_site_aniso_U_22
_atom_site_aniso_U_33
_atom_site_aniso_U_23
_atom_site_aniso_U_13
_atom_site_aniso_U_12
O1 0.0816(13) 0.0645(12) 0.0654(11) 0.0035(9) -0.0034(10) -0.0071(10)
N3 0.0570(12) 0.0628(13) 0.0519(11) 0.0043(9) 0.0143(9) -0.0010(10)
N2 0.0502(11) 0.0562(12) 0.0582(11) 0.0000(9) 0.0117(9) -0.0003(9)
N1 0.0598(12) 0.0521(12) 0.0542(11) 0.0043(9) 0.0097(9) -0.0027(9)
N4 0.0722(14) 0.0502(12) 0.0623(12) 0.0051(10) 0.0002(10) -0.0070(10)
C9 0.132(4) 0.166(4) 0.107(3) -0.060(3) 0.055(3) -0.015(3)
C1 0.0471(13) 0.0534(13) 0.0490(12) -0.0006(10) 0.0085(10) -0.0066(10)
C3 0.0807(19) 0.0635(17) 0.0608(15) 0.0158(13) 0.0159(14) 0.0016(14)
C8 0.0735(19) 0.094(2) 0.0665(16) 0.0003(15) 0.0309(14) 0.0005(16)
C10 0.101(3) 0.148(4) 0.126(3) 0.033(3) 0.065(3) 0.001(3)
C7 0.094(3) 0.106(3) 0.149(4) -0.009(3) 0.061(3) 0.019(2)
C2 0.0711(18) 0.0563(15) 0.0669(16) 0.0060(13) 0.0094(14) 0.0057(13)
C11 0.091(3) 0.132(3) 0.120(3) 0.025(2) 0.056(2) 0.040(2)
C4 0.0558(16) 0.086(2) 0.0791(18) -0.0055(15) 0.0276(14) -0.0022(14)
C12 0.0617(15) 0.0574(15) 0.0551(13) 0.0031(11) 0.0125(12) -0.0020(12)
C5 0.096(3) 0.106(3) 0.162(4) -0.007(3) 0.077(3) -0.024(2)
C6 0.098(3) 0.215(5) 0.067(2) -0.013(3) 0.0323(19) 0.015(3)
C13 0.0553(14) 0.0524(14) 0.0591(13) -0.0003(11) 0.0201(11) -0.0030(11)
C14 0.0656(16) 0.0566(15) 0.0676(15) 0.0029(12) 0.0134(13) -0.0024(13)
C18 0.0629(16) 0.0637(17) 0.0756(17) 0.0023(13) 0.0124(13) -0.0069(13)
C15 0.088(2) 0.0576(17) 0.094(2) 0.0133(16) 0.0182(17) 0.0006(15)
C17 0.076(2) 0.0686(19) 0.103(2) -0.0082(17) 0.0176(17) -0.0205(16)
C16 0.100(3) 0.0528(17) 0.119(3) 0.0050(18) 0.026(2) -0.0122(17)

loop_
_atom_type_symbol
_atom_type_description
_atom_type_scat_dispersion_real
_atom_type_scat_dispersion_imag
_atom_type_scat_source
C C 0.0181 0.0091 'International Tables Vol C Tables 4.2.6.8 and 6.1.1.4'
H H 0.0000 0.0000 'International Tables Vol C Tables 4.2.6.8 and 6.1.1.4'
N N 0.0311 0.0180 'International Tables Vol C Tables 4.2.6.8 and 6.1.1.4'
O O 0.0492 0.0322 'International Tables Vol C Tables 4.2.6.8 and 6.1.1.4'

loop_
_geom_angle_atom_site_label_1
_geom_angle_atom_site_label_2
_geom_angle_atom_site_label_3
_geom_angle
C1 N3 C3 108.1(2)
C1 N3 C8 128.6(2)
C3 N3 C8 122.9(2)
C1 N2 C2 108.4(2)
C1 N2 C4 126.3(2)
C2 N2 C4 125.3(2)
C12 N1 C1 118.0(2)
C12 N4 C13 128.8(2)
C12 N4 H4 115.6
C13 N4 H4 115.6
C8 C9 H9A 109.5
C8 C9 H9B 109.5
H9A C9 H9B 109.5
C8 C9 H9C 109.5
H9A C9 H9C 109.5
H9B C9 H9C 109.5
N1 C1 N3 127.3(2)
N1 C1 N2 124.9(2)
N3 C1 N2 107.1(2)
C2 C3 N3 108.4(2)
C2 C3 H3 125.8
N3 C3 H3 125.8
N3 C8 C10 108.0(3)
N3 C8 C9 107.3(3)
C10 C8 C9 111.0(3)
N3 C8 C11 112.3(2)
C10 C8 C11 108.1(3)
C9 C8 C11 110.1(3)
C8 C10 H10A 109.5
C8 C10 H10B 109.5
H10A C10 H10B 109.5
C8 C10 H10C 109.5
H10A C10 H10C 109.5
H10B C10 H10C 109.5
C4 C7 H7A 109.5
C4 C7 H7B 109.5
H7A C7 H7B 109.5
C4 C7 H7C 109.5
H7A C7 H7C 109.5
H7B C7 H7C 109.5
C3 C2 N2 107.9(2)
C3 C2 H2 126.0
N2 C2 H2 126.0
C8 C11 H11A 109.5
C8 C11 H11B 109.5
H11A C11 H11B 109.5
C8 C11 H11C 109.5
H11A C11 H11C 109.5
H11B C11 H11C 109.5
N2 C4 C6 108.5(2)
N2 C4 C5 108.6(2)
C6 C4 C5 112.6(3)
N2 C4 C7 108.7(3)
C6 C4 C7 109.9(3)
C5 C4 C7 108.5(3)
O1 C12 N1 127.1(2)
O1 C12 N4 121.8(2)
N1 C12 N4 111.1(2)
C4 C5 H5A 109.5
C4 C5 H5B 109.5
H5A C5 H5B 109.5
C4 C5 H5C 109.5
H5A C5 H5C 109.5
H5B C5 H5C 109.5
C4 C6 H6A 109.5
C4 C6 H6B 109.5
H6A C6 H6B 109.5
C4 C6 H6C 109.5
H6A C6 H6C 109.5
H6B C6 H6C 109.5
C14 C13 C18 118.3(2)
C14 C13 N4 117.5(2)
C18 C13 N4 124.2(2)
C15 C14 C13 121.1(3)
C15 C14 H14 119.4
C13 C14 H14 119.4
C17 C18 C13 119.9(3)
C17 C18 H18 120.0
C13 C18 H18 120.0
C16 C15 C14 120.4(3)
C16 C15 H15 119.8
C14 C15 H15 119.8
C16 C17 C18 121.1(3)
C16 C17 H17 119.5
C18 C17 H17 119.5
C15 C16 C17 119.2(3)
C15 C16 H16 120.4
C17 C16 H16 120.4

loop_
_geom_bond_atom_site_label_1
_geom_bond_atom_site_label_2
_geom_bond_distance
O1 C12 1.236(3)
N3 C1 1.358(3)
N3 C3 1.385(3)
N3 C8 1.499(3)
N2 C1 1.362(3)
N2 C2 1.384(3)
N2 C4 1.500(3)
N1 C12 1.339(3)
N1 C1 1.346(3)
N4 C12 1.389(3)
N4 C13 1.397(3)
N4 H4 0.8600
C9 C8 1.517(5)
C9 H9A 0.9600
C9 H9B 0.9600
C9 H9C 0.9600
C3 C2 1.324(4)
C3 H3 0.9300
C8 C10 1.519(5)
C8 C11 1.525(4)
C10 H10A 0.9600
C10 H10B 0.9600
C10 H10C 0.9600
C7 C4 1.529(4)
C7 H7A 0.9600
C7 H7B 0.9600
C7 H7C 0.9600
C2 H2 0.9300
C11 H11A 0.9600
C11 H11B 0.9600
C11 H11C 0.9600
C4 C6 1.510(4)
C4 C5 1.513(4)
C5 H5A 0.9600
C5 H5B 0.9600
C5 H5C 0.9600
C6 H6A 0.9600
C6 H6B 0.9600
C6 H6C 0.9600
C13 C14 1.381(3)
C13 C18 1.387(3)
C14 C15 1.375(4)
C14 H14 0.9300
C18 C17 1.383(4)
C18 H18 0.9300
C15 C16 1.368(4)
C15 H15 0.9300
C17 C16 1.367(4)
C17 H17 0.9300
C16 H16 0.9300

loop_
_geom_torsion_atom_site_label_1
_geom_torsion_atom_site_label_2
_geom_torsion_atom_site_label_3
_geom_torsion_atom_site_label_4
_geom_torsion
C12 N1 C1 N3 85.9(3)
C12 N1 C1 N2 -104.3(3)
C3 N3 C1 N1 172.0(2)
C8 N3 C1 N1 -14.4(4)
C3 N3 C1 N2 0.7(3)
C8 N3 C1 N2 174.3(2)
C2 N2 C1 N1 -172.1(2)
C4 N2 C1 N1 9.1(4)
C2 N2 C1 N3 -0.5(3)
C4 N2 C1 N3 -179.3(2)
C1 N3 C3 C2 -0.7(3)
C8 N3 C3 C2 -174.7(2)
C1 N3 C8 C10 152.5(3)
C3 N3 C8 C10 -34.8(4)
C1 N3 C8 C9 -87.7(3)
C3 N3 C8 C9 85.0(4)
C1 N3 C8 C11 33.4(4)
C3 N3 C8 C11 -153.9(3)
N3 C3 C2 N2 0.4(3)
C1 N2 C2 C3 0.0(3)
C4 N2 C2 C3 178.9(2)
C1 N2 C4 C6 -63.3(4)
C2 N2 C4 C6 118.1(3)
C1 N2 C4 C5 59.4(3)
C2 N2 C4 C5 -119.2(3)
C1 N2 C4 C7 177.2(3)
C2 N2 C4 C7 -1.4(4)
C1 N1 C12 O1 5.9(4)
C1 N1 C12 N4 -175.2(2)
C13 N4 C12 O1 4.8(4)
C13 N4 C12 N1 -174.2(3)
C12 N4 C13 C14 -175.2(3)
C12 N4 C13 C18 5.4(4)
C18 C13 C14 C15 -0.9(4)
N4 C13 C14 C15 179.7(3)
C14 C13 C18 C17 1.1(4)
N4 C13 C18 C17 -179.5(3)
C13 C14 C15 C16 0.1(5)
C13 C18 C17 C16 -0.6(5)
C14 C15 C16 C17 0.4(6)
C18 C17 C16 C15 -0.2(6)
